data_4113870
loop_
_publ_author_name
'Ming Yu'
'Brian L. Pagenkopf'

_publ_section_title
;
 Formal [3 + 2] Cycloadditions of Donor-Acceptor Cyclopropanes and
 Nitriles
;
_journal_name_full 'Journal of the American Chemical Society'
_journal_page_first 8122
_journal_page_last 8123
_journal_paper_doi 10.1021/ja029716f
_journal_volume 125
_journal_year 2003
_chemical_formula_sum 'C26 H37 N O6 Si'
_chemical_formula_weight 487.66
_chemical_name_systematic
; 
 ? 
;
_space_group_IT_number 4
_symmetry_cell_setting monoclinic
_symmetry_space_group_name_Hall 'P 2yb'
_symmetry_space_group_name_H-M 'P 1 21 1'
_atom_sites_solution_hydrogens geom
_atom_sites_solution_primary direct
_atom_sites_solution_secondary difmap
_audit_creation_method SHELXL-97
_cell_angle_alpha 90.00
_cell_angle_beta 98.464(2)
_cell_angle_gamma 90.00
_cell_formula_units_Z 2
_cell_length_a 8.9389(2)
_cell_length_b 6.2634(2)
_cell_length_c 24.0333(6)
_cell_measurement_temperature 153(2)
_cell_volume 1330.92(6)
_computing_structure_refinement 'SHELXL-97 (Sheldrick, 1997)'
_computing_structure_solution 'SHELXS-97 (Sheldrick, 1990)'
_diffrn_ambient_temperature 153(2)
_diffrn_measured_fraction_theta_full 0.993
_diffrn_measured_fraction_theta_max 0.993
_diffrn_measurement_device_type 'Nonius Kappa CCD'
_diffrn_measurement_method \w-scans
_diffrn_radiation_monochromator graphite
_diffrn_radiation_source 'fine-focus sealed tube'
_diffrn_radiation_type MoK\a
_diffrn_radiation_wavelength 0.71073
_diffrn_reflns_av_R_equivalents 0.0000
_diffrn_reflns_av_sigmaI/netI 0.0941
_diffrn_reflns_limit_h_max 11
_diffrn_reflns_limit_h_min -11
_diffrn_reflns_limit_k_max 8
_diffrn_reflns_limit_k_min -8
_diffrn_reflns_limit_l_max 30
_diffrn_reflns_limit_l_min -31
_diffrn_reflns_number 5931
_diffrn_reflns_theta_full 27.50
_diffrn_reflns_theta_max 27.50
_diffrn_reflns_theta_min 3.07
_exptl_absorpt_coefficient_mu 0.127
_exptl_absorpt_correction_type none
_exptl_crystal_colour colorless
_exptl_crystal_density_diffrn 1.217
_exptl_crystal_description lathes
_exptl_crystal_F_000 524
_exptl_crystal_size_max 0.40
_exptl_crystal_size_mid 0.10
_exptl_crystal_size_min 0.08
_refine_diff_density_max 0.254
_refine_diff_density_min -0.330
_refine_diff_density_rms 0.058
_refine_ls_abs_structure_details 'Flack H D (1983), Acta Cryst. A39, 876-881'
_refine_ls_abs_structure_Flack 0.09(19)
_refine_ls_extinction_coef 0.0222(16)
_refine_ls_extinction_expression Fc^*^=kFc[1+0.001xFc^2^\l^3^/sin(2\q)]^-1/4^
_refine_ls_extinction_method SHELXL
_refine_ls_goodness_of_fit_ref 1.087
_refine_ls_hydrogen_treatment riding
_refine_ls_matrix_type full
_refine_ls_number_parameters 309
_refine_ls_number_reflns 5931
_refine_ls_number_restraints 1
_refine_ls_restrained_S_all 1.087
_refine_ls_R_factor_all 0.1313
_refine_ls_R_factor_gt 0.0678
_refine_ls_shift/su_max 0.000
_refine_ls_shift/su_mean 0.000
_refine_ls_structure_factor_coef Fsqd
_refine_ls_weighting_details 'calc w=1/[\s^2^(Fo^2^)+(0.0063P)^2^+1.1673P] where P=(Fo^2^+2Fc^2^)/3'
_refine_ls_weighting_scheme calc
_refine_ls_wR_factor_gt 0.0990
_refine_ls_wR_factor_ref 0.1232
_reflns_number_gt 3797
_reflns_number_total 5931
_reflns_threshold_expression >2sigma(I)
_cod_data_source_file ja029716fsi20030521_061713.cif
_cod_data_source_block ym1235a
_cod_database_code 4113870

loop_
_symmetry_equiv_pos_as_xyz
'x, y, z'
'-x, y+1/2, -z'

loop_
_atom_site_label
_atom_site_type_symbol
_atom_site_fract_x
_atom_site_fract_y
_atom_site_fract_z
_atom_site_U_iso_or_equiv
_atom_site_adp_type
_atom_site_occupancy
_atom_site_symmetry_multiplicity
_atom_site_calc_flag
_atom_site_refinement_flags
O1 O 0.4454(3) 0.4683(4) 0.19051(9) 0.0396(6) Uani 1 1 d .
C2 C 0.3931(4) 0.4485(6) 0.13475(14) 0.0369(9) Uani 1 1 d .
C3 C 0.5105(4) 0.3413(6) 0.10502(15) 0.0361(9) Uani 1 1 d .
H3 H 0.5429 0.4327 0.0770 0.043 Uiso 1 1 d R
C4 C 0.4541(4) 0.1276(7) 0.08099(13) 0.0351(9) Uani 1 1 d .
N5 N 0.5158(4) -0.0353(6) 0.10746(12) 0.0426(8) Uani 1 1 d .
C6 C 0.6314(4) 0.0367(7) 0.15338(15) 0.0415(10) Uani 1 1 d .
H6 H 0.7277 -0.0225 0.1486 0.050 Uiso 1 1 d R
O7 O 0.5875(3) -0.0439(4) 0.20426(10) 0.0408(7) Uani 1 1 d .
C8 C 0.6823(4) 0.0520(6) 0.25113(14) 0.0360(9) Uani 1 1 d .
H8 H 0.7843 0.0659 0.2435 0.043 Uiso 1 1 d R
C9 C 0.6762(5) -0.0892(6) 0.30107(15) 0.0477(11) Uani 1 1 d .
H9A H 0.7215 -0.2244 0.2947 0.057 Uiso 1 1 d R
H9B H 0.5723 -0.1131 0.3051 0.057 Uiso 1 1 d R
O10 O 0.7565(3) 0.0057(4) 0.35090(10) 0.0391(7) Uani 1 1 d .
Si11 Si 0.77490(10) 0.26368(17) 0.36277(4) 0.0293(2) Uani 1 1 d .
O12 O 0.7096(3) 0.3840(4) 0.30299(9) 0.0313(6) Uani 1 1 d .
C13 C 0.6173(4) 0.2713(6) 0.25841(12) 0.0293(7) Uani 1 1 d .
H13 H 0.5181 0.2518 0.2684 0.035 Uiso 1 1 d R
C14 C 0.6018(4) 0.4006(6) 0.20414(14) 0.0342(9) Uani 1 1 d .
H14 H 0.6650 0.5246 0.2110 0.041 Uiso 1 1 d R
C15 C 0.6384(4) 0.2816(7) 0.15164(13) 0.0371(9) Uani 1 1 d .
H15 H 0.7343 0.3275 0.1424 0.044 Uiso 1 1 d R
O16 O 0.2668(3) 0.5053(4) 0.11605(10) 0.0462(7) Uani 1 1 d .
C17 C 0.3338(4) 0.1022(6) 0.03239(14) 0.0354(9) Uani 1 1 d .
C18 C 0.2909(4) 0.2718(8) -0.00361(13) 0.0414(9) Uani 1 1 d .
H18 H 0.3407 0.4074 0.0025 0.050 Uiso 1 1 d R
C19 C 0.1763(4) 0.2442(8) -0.04925(15) 0.0453(10) Uani 1 1 d .
H19 H 0.1480 0.3613 -0.0744 0.054 Uiso 1 1 d R
C20 C 0.1033(4) 0.0509(7) -0.05837(15) 0.0427(10) Uani 1 1 d .
H20 H 0.0236 0.0358 -0.0896 0.051 Uiso 1 1 d R
C21 C 0.1462(4) -0.1186(7) -0.02277(15) 0.0450(10) Uani 1 1 d .
H21 H 0.0947 -0.2528 -0.0292 0.054 Uiso 1 1 d R
C22 C 0.2606(4) -0.0937(7) 0.02259(15) 0.0423(10) Uani 1 1 d .
H22 H 0.2910 -0.2112 0.0473 0.051 Uiso 1 1 d R
C23 C 0.9823(4) 0.3231(6) 0.37748(14) 0.0358(9) Uani 1 1 d .
C24 C 1.0572(5) 0.2063(8) 0.43097(18) 0.0711(16) Uani 1 1 d .
H24A H 1.1631 0.2399 0.4377 0.107 Uiso 1 1 d R
H24B H 1.0445 0.0551 0.4257 0.107 Uiso 1 1 d R
H24C H 1.0110 0.2505 0.4627 0.107 Uiso 1 1 d R
C25 C 1.0163(5) 0.5620(7) 0.3845(2) 0.0624(13) Uani 1 1 d .
H25A H 1.1238 0.5828 0.3920 0.094 Uiso 1 1 d R
H25B H 0.9707 0.6176 0.4152 0.094 Uiso 1 1 d R
H25C H 0.9761 0.6352 0.3505 0.094 Uiso 1 1 d R
C26 C 1.0534(4) 0.2432(10) 0.32742(18) 0.0700(15) Uani 1 1 d .
H26A H 1.1600 0.2724 0.3339 0.105 Uiso 1 1 d R
H26B H 1.0080 0.3157 0.2940 0.105 Uiso 1 1 d R
H26C H 1.0375 0.0923 0.3229 0.105 Uiso 1 1 d R
C27 C 0.6550(4) 0.3378(7) 0.41786(15) 0.0405(10) Uani 1 1 d .
C28 C 0.6631(6) 0.5768(8) 0.4320(2) 0.0801(18) Uani 1 1 d .
H28A H 0.6011 0.6068 0.4604 0.120 Uiso 1 1 d R
H28B H 0.6275 0.6576 0.3987 0.120 Uiso 1 1 d R
H28C H 0.7660 0.6155 0.4455 0.120 Uiso 1 1 d R
C29 C 0.4930(5) 0.2792(16) 0.3950(2) 0.147(4) Uani 1 1 d .
H29A H 0.4290 0.3150 0.4224 0.220 Uiso 1 1 d R
H29B H 0.4862 0.1288 0.3874 0.220 Uiso 1 1 d R
H29C H 0.4609 0.3571 0.3610 0.220 Uiso 1 1 d R
C30 C 0.7019(6) 0.2174(9) 0.47310(17) 0.0814(18) Uani 1 1 d .
H30A H 0.6386 0.2600 0.5001 0.122 Uiso 1 1 d R
H30B H 0.8055 0.2495 0.4874 0.122 Uiso 1 1 d R
H30C H 0.6912 0.0668 0.4664 0.122 Uiso 1 1 d R
O1A O 0.9693(4) -0.2163(7) 0.20248(14) 0.0843(11) Uani 1 1 d .
C1A C 1.2168(5) -0.2202(11) 0.25263(19) 0.0780(15) Uani 1 1 d .
H1AA H 1.1751 -0.3291 0.2739 0.117 Uiso 1 1 d R
H1AB H 1.2533 -0.1045 0.2771 0.117 Uiso 1 1 d R
H1AC H 1.2989 -0.2787 0.2359 0.117 Uiso 1 1 d R
C2A C 1.0959(5) -0.1431(8) 0.20808(19) 0.0558(12) Uani 1 1 d .
C3A C 1.1378(7) 0.0234(10) 0.1708(2) 0.0924(19) Uani 1 1 d .
H3AA H 1.0518 0.0611 0.1438 0.139 Uiso 1 1 d R
H3AB H 1.1723 0.1467 0.1928 0.139 Uiso 1 1 d R
H3AC H 1.2175 -0.0280 0.1516 0.139 Uiso 1 1 d R

loop_
_atom_site_aniso_label
_atom_site_aniso_U_11
_atom_site_aniso_U_22
_atom_site_aniso_U_33
_atom_site_aniso_U_23
_atom_site_aniso_U_13
_atom_site_aniso_U_12
O1 0.0483(15) 0.0362(15) 0.0305(13) -0.0012(12) -0.0063(11) 0.0176(13)
C2 0.049(2) 0.028(2) 0.032(2) 0.0041(17) 0.0011(17) -0.0007(19)
C3 0.039(2) 0.040(2) 0.0274(19) 0.0026(17) 0.0006(16) -0.0048(17)
C4 0.037(2) 0.042(2) 0.0274(19) -0.0014(19) 0.0076(16) 0.006(2)
N5 0.0492(19) 0.043(2) 0.0320(17) -0.0129(17) -0.0045(14) 0.0114(18)
C6 0.044(2) 0.046(3) 0.032(2) -0.0092(19) -0.0028(17) 0.0099(19)
O7 0.0562(16) 0.0273(15) 0.0332(14) -0.0043(12) -0.0130(12) 0.0021(13)
C8 0.047(2) 0.025(2) 0.0312(19) -0.0049(16) -0.0089(17) 0.0041(17)
C9 0.068(3) 0.030(2) 0.038(2) -0.0014(19) -0.018(2) -0.005(2)
O10 0.0538(16) 0.0251(15) 0.0332(14) 0.0003(11) -0.0108(12) -0.0048(12)
Si11 0.0314(5) 0.0277(5) 0.0272(5) 0.0005(5) -0.0009(4) 0.0006(5)
O12 0.0407(14) 0.0237(14) 0.0265(12) -0.0029(10) -0.0054(10) 0.0045(11)
C13 0.0341(18) 0.0245(18) 0.0268(17) 0.0000(18) -0.0033(13) 0.0022(19)
C14 0.037(2) 0.030(2) 0.033(2) 0.0007(17) -0.0009(16) -0.0002(17)
C15 0.0366(19) 0.045(2) 0.0289(18) 0.003(2) 0.0016(14) 0.000(2)
O16 0.0461(16) 0.0447(18) 0.0433(15) 0.0034(13) -0.0080(12) 0.0145(14)
C17 0.041(2) 0.039(2) 0.0258(18) -0.0003(17) 0.0027(16) 0.0027(18)
C18 0.046(2) 0.045(2) 0.0313(18) 0.001(2) 0.0004(15) -0.006(2)
C19 0.052(2) 0.050(3) 0.0325(19) 0.008(2) 0.0016(16) 0.000(2)
C20 0.040(2) 0.055(3) 0.032(2) -0.001(2) 0.0002(17) 0.001(2)
C21 0.047(2) 0.049(3) 0.037(2) -0.003(2) -0.0011(18) -0.004(2)
C22 0.051(2) 0.041(3) 0.033(2) 0.0012(18) -0.0001(18) 0.004(2)
C23 0.037(2) 0.034(2) 0.035(2) -0.0008(17) 0.0015(16) 0.0004(17)
C24 0.043(2) 0.084(4) 0.077(3) 0.029(3) -0.018(2) -0.006(2)
C25 0.049(3) 0.048(3) 0.087(3) -0.005(3) -0.004(2) -0.009(2)
C26 0.035(2) 0.102(4) 0.076(3) -0.037(3) 0.016(2) -0.008(3)
C27 0.038(2) 0.048(3) 0.035(2) -0.0009(18) 0.0053(16) -0.0024(18)
C28 0.119(5) 0.058(4) 0.079(4) 0.004(3) 0.065(3) 0.023(3)
C29 0.037(3) 0.326(12) 0.082(4) -0.085(6) 0.023(3) -0.032(5)
C30 0.123(4) 0.080(5) 0.050(3) 0.018(3) 0.042(3) 0.017(3)
O1A 0.0490(19) 0.101(3) 0.104(3) -0.013(3) 0.0157(17) -0.004(2)
C1A 0.060(3) 0.095(4) 0.080(3) -0.013(4) 0.011(2) 0.020(3)
C2A 0.047(3) 0.064(3) 0.059(3) -0.017(2) 0.015(2) 0.007(2)
C3A 0.110(5) 0.089(5) 0.079(4) 0.007(3) 0.019(3) -0.029(4)

loop_
_atom_type_symbol
_atom_type_description
_atom_type_scat_dispersion_real
_atom_type_scat_dispersion_imag
_atom_type_scat_source
C C 0.0033 0.0016 'International Tables Vol C Tables 4.2.6.8 and 6.1.1.4'
H H 0.0000 0.0000 'International Tables Vol C Tables 4.2.6.8 and 6.1.1.4'
N N 0.0061 0.0033 'International Tables Vol C Tables 4.2.6.8 and 6.1.1.4'
O O 0.0106 0.0060 'International Tables Vol C Tables 4.2.6.8 and 6.1.1.4'
Si Si 0.0817 0.0704 'International Tables Vol C Tables 4.2.6.8 and 6.1.1.4'

loop_
_geom_angle_atom_site_label_1
_geom_angle_atom_site_label_2
_geom_angle_atom_site_label_3
_geom_angle
C2 O1 C14 112.1(3)
O16 C2 O1 120.6(3)
O16 C2 C3 129.2(3)
O1 C2 C3 110.2(3)
C2 C3 C4 110.9(3)
C2 C3 C15 105.0(3)
C4 C3 C15 103.6(3)
C2 C3 H3 111.6
C4 C3 H3 112.2
C15 C3 H3 113.0
N5 C4 C17 121.1(4)
N5 C4 C3 114.8(3)
C17 C4 C3 124.1(3)
C4 N5 C6 109.4(3)
O7 C6 N5 106.4(3)
O7 C6 C15 113.2(3)
N5 C6 C15 108.3(3)
O7 C6 H6 109.2
N5 C6 H6 109.7
C15 C6 H6 110.0
C6 O7 C8 108.5(3)
O7 C8 C9 107.1(3)
O7 C8 C13 106.1(3)
C9 C8 C13 112.6(3)
O7 C8 H8 110.8
C9 C8 H8 110.8
C13 C8 H8 109.4
O10 C9 C8 110.6(3)
O10 C9 H9A 109.1
C8 C9 H9A 109.1
O10 C9 H9B 110.7
C8 C9 H9B 108.9
H9A C9 H9B 108.4
C9 O10 Si11 125.3(2)
O10 Si11 O12 106.51(12)
O10 Si11 C23 107.36(16)
O12 Si11 C23 106.69(15)
O10 Si11 C27 108.18(17)
O12 Si11 C27 109.55(15)
C23 Si11 C27 117.99(16)
C13 O12 Si11 121.0(2)
O12 C13 C8 110.1(3)
O12 C13 C14 110.3(3)
C8 C13 C14 111.8(3)
O12 C13 H13 109.0
C8 C13 H13 107.3
C14 C13 H13 108.2
O1 C14 C13 108.1(3)
O1 C14 C15 105.7(3)
C13 C14 C15 116.1(3)
O1 C14 H14 109.0
C13 C14 H14 107.9
C15 C14 H14 109.9
C3 C15 C6 103.6(3)
C3 C15 C14 104.8(3)
C6 C15 C14 116.5(3)
C3 C15 H15 110.8
C6 C15 H15 110.3
C14 C15 H15 110.4
C18 C17 C22 119.2(3)
C18 C17 C4 120.9(4)
C22 C17 C4 119.9(3)
C17 C18 C19 119.9(4)
C17 C18 H18 120.2
C19 C18 H18 120.0
C20 C19 C18 120.6(4)
C20 C19 H19 119.7
C18 C19 H19 119.7
C19 C20 C21 119.7(3)
C19 C20 H20 119.3
C21 C20 H20 121.0
C20 C21 C22 120.3(4)
C20 C21 H21 119.4
C22 C21 H21 120.3
C21 C22 C17 120.3(4)
C21 C22 H22 120.6
C17 C22 H22 119.1
C26 C23 C25 108.0(4)
C26 C23 C24 108.8(4)
C25 C23 C24 108.4(3)
C26 C23 Si11 107.6(2)
C25 C23 Si11 112.9(3)
C24 C23 Si11 111.0(3)
C23 C24 H24A 109.4
C23 C24 H24B 109.2
H24A C24 H24B 109.5
C23 C24 H24C 109.9
H24A C24 H24C 109.5
H24B C24 H24C 109.5
C23 C25 H25A 109.3
C23 C25 H25B 109.9
H25A C25 H25B 109.5
C23 C25 H25C 109.3
H25A C25 H25C 109.5
H25B C25 H25C 109.5
C23 C26 H26A 109.2
C23 C26 H26B 109.3
H26A C26 H26B 109.5
C23 C26 H26C 109.9
H26A C26 H26C 109.5
H26B C26 H26C 109.5
C29 C27 C30 108.7(4)
C29 C27 C28 109.1(5)
C30 C27 C28 106.9(4)
C29 C27 Si11 107.4(3)
C30 C27 Si11 112.2(3)
C28 C27 Si11 112.5(3)
C27 C28 H28A 109.6
C27 C28 H28B 109.3
H28A C28 H28B 109.5
C27 C28 H28C 109.5
H28A C28 H28C 109.5
H28B C28 H28C 109.5
C27 C29 H29A 109.2
C27 C29 H29B 109.7
H29A C29 H29B 109.5
C27 C29 H29C 109.6
H29A C29 H29C 109.5
H29B C29 H29C 109.5
C27 C30 H30A 109.6
C27 C30 H30B 109.5
H30A C30 H30B 109.5
C27 C30 H30C 109.3
H30A C30 H30C 109.5
H30B C30 H30C 109.5
C2A C1A H1AA 108.4
C2A C1A H1AB 110.0
H1AA C1A H1AB 109.5
C2A C1A H1AC 110.0
H1AA C1A H1AC 109.5
H1AB C1A H1AC 109.5
O1A C2A C3A 121.6(5)
O1A C2A C1A 121.8(5)
C3A C2A C1A 116.7(5)
C2A C3A H3AA 109.8
C2A C3A H3AB 109.2
H3AA C3A H3AB 109.5
C2A C3A H3AC 109.4
H3AA C3A H3AC 109.5
H3AB C3A H3AC 109.5

loop_
_geom_bond_atom_site_label_1
_geom_bond_atom_site_label_2
_geom_bond_distance
O1 C2 1.358(4)
O1 C14 1.452(4)
C2 O16 1.205(4)
C2 C3 1.512(5)
C3 C4 1.515(5)
C3 C15 1.525(5)
C3 H3 0.9600
C4 N5 1.283(5)
C4 C17 1.475(5)
N5 C6 1.468(4)
C6 O7 1.430(5)
C6 C15 1.536(6)
C6 H6 0.9600
O7 C8 1.438(4)
C8 C9 1.498(5)
C8 C13 1.512(5)
C8 H8 0.9600
C9 O10 1.432(4)
C9 H9A 0.9600
C9 H9B 0.9600
O10 Si11 1.645(3)
Si11 O12 1.651(2)
Si11 C23 1.873(4)
Si11 C27 1.880(4)
O12 C13 1.438(4)
C13 C14 1.524(5)
C13 H13 0.9600
C14 C15 1.542(5)
C14 H14 0.9600
C15 H15 0.9600
C17 C18 1.388(5)
C17 C22 1.394(5)
C18 C19 1.397(5)
C18 H18 0.9600
C19 C20 1.378(6)
C19 H19 0.9601
C20 C21 1.382(5)
C20 H20 0.9599
C21 C22 1.389(5)
C21 H21 0.9600
C22 H22 0.9600
C23 C26 1.525(5)
C23 C25 1.531(6)
C23 C24 1.543(5)
C24 H24A 0.9600
C24 H24B 0.9600
C24 H24C 0.9601
C25 H25A 0.9600
C25 H25B 0.9599
C25 H25C 0.9600
C26 H26A 0.9600
C26 H26B 0.9601
C26 H26C 0.9600
C27 C29 1.516(6)
C27 C30 1.531(5)
C27 C28 1.534(6)
C28 H28A 0.9600
C28 H28B 0.9601
C28 H28C 0.9599
C29 H29A 0.9600
C29 H29B 0.9600
C29 H29C 0.9600
C30 H30A 0.9599
C30 H30B 0.9600
C30 H30C 0.9600
O1A C2A 1.210(5)
C1A C2A 1.486(6)
C1A H1AA 0.9599
C1A H1AB 0.9599
C1A H1AC 0.9601
C2A C3A 1.458(7)
C3A H3AA 0.9599
C3A H3AB 0.9601
C3A H3AC 0.9600

loop_
_geom_torsion_atom_site_label_1
_geom_torsion_atom_site_label_2
_geom_torsion_atom_site_label_3
_geom_torsion_atom_site_label_4
_geom_torsion
C14 O1 C2 O16 -177.2(3)
C14 O1 C2 C3 5.5(4)
O16 C2 C3 C4 -61.2(5)
O1 C2 C3 C4 115.8(3)
O16 C2 C3 C15 -172.6(4)
O1 C2 C3 C15 4.4(4)
C2 C3 C4 N5 -106.9(4)
C15 C3 C4 N5 5.3(4)
C2 C3 C4 C17 70.9(4)
C15 C3 C4 C17 -176.9(3)
C17 C4 N5 C6 179.7(3)
C3 C4 N5 C6 -2.4(4)
C4 N5 C6 O7 120.5(3)
C4 N5 C6 C15 -1.5(4)
N5 C6 O7 C8 -170.3(3)
C15 C6 O7 C8 -51.5(4)
C6 O7 C8 C9 -159.1(3)
C6 O7 C8 C13 80.4(3)
O7 C8 C9 O10 -174.5(3)
C13 C8 C9 O10 -58.2(4)
C8 C9 O10 Si11 30.4(5)
C9 O10 Si11 O12 -9.4(4)
C9 O10 Si11 C23 -123.4(3)
C9 O10 Si11 C27 108.3(3)
O10 Si11 O12 C13 16.1(3)
C23 Si11 O12 C13 130.6(2)
C27 Si11 O12 C13 -100.7(3)
Si11 O12 C13 C8 -43.5(3)
Si11 O12 C13 C14 -167.3(2)
O7 C8 C13 O12 -177.3(3)
C9 C8 C13 O12 65.8(4)
O7 C8 C13 C14 -54.3(4)
C9 C8 C13 C14 -171.2(3)
C2 O1 C14 C13 -137.9(3)
C2 O1 C14 C15 -13.0(4)
O12 C13 C14 O1 -112.8(3)
C8 C13 C14 O1 124.3(3)
O12 C13 C14 C15 128.8(3)
C8 C13 C14 C15 5.9(4)
C2 C3 C15 C6 110.9(3)
C4 C3 C15 C6 -5.5(4)
C2 C3 C15 C14 -11.7(4)
C4 C3 C15 C14 -128.1(3)
O7 C6 C15 C3 -113.2(3)
N5 C6 C15 C3 4.6(4)
O7 C6 C15 C14 1.4(4)
N5 C6 C15 C14 119.1(3)
O1 C14 C15 C3 14.8(4)
C13 C14 C15 C3 134.6(3)
O1 C14 C15 C6 -99.0(4)
C13 C14 C15 C6 20.8(4)
N5 C4 C17 C18 -165.6(3)
C3 C4 C17 C18 16.8(5)
N5 C4 C17 C22 15.2(5)
C3 C4 C17 C22 -162.4(4)
C22 C17 C18 C19 -0.5(6)
C4 C17 C18 C19 -179.7(3)
C17 C18 C19 C20 1.2(6)
C18 C19 C20 C21 -1.5(6)
C19 C20 C21 C22 1.1(6)
C20 C21 C22 C17 -0.5(6)
C18 C17 C22 C21 0.2(6)
C4 C17 C22 C21 179.4(3)
O10 Si11 C23 C26 56.2(3)
O12 Si11 C23 C26 -57.7(3)
C27 Si11 C23 C26 178.6(3)
O10 Si11 C23 C25 175.2(3)
O12 Si11 C23 C25 61.4(3)
C27 Si11 C23 C25 -62.4(4)
O10 Si11 C23 C24 -62.7(3)
O12 Si11 C23 C24 -176.6(3)
C27 Si11 C23 C24 59.7(4)
O10 Si11 C27 C29 -59.6(5)
O12 Si11 C27 C29 56.1(5)
C23 Si11 C27 C29 178.4(4)
O10 Si11 C27 C30 59.7(3)
O12 Si11 C27 C30 175.5(3)
C23 Si11 C27 C30 -62.3(4)
O10 Si11 C27 C28 -179.7(3)
O12 Si11 C27 C28 -64.0(3)
C23 Si11 C27 C28 58.3(4)
